data_1503523
loop_
_publ_author_name
'Li, Chengjie'
'Zhang, Tianyi'
'Zeng, Zhe'
'Liu, Xiujun'
'Zhao, Yunfeng'
'Zhang, Bao'
'Feng, Yaqing'

_publ_section_title
;
 A new route to indazolone via amidation reaction of o-carboxyazobenzene.
;
_journal_issue 2
_journal_name_full 'Organic letters'
_journal_page_first 479
_journal_page_last 481
_journal_paper_doi 10.1021/ol203020x
_journal_volume 14
_journal_year 2012
_chemical_formula_sum 'C29 H18.18 Cl2.82 N3 O4'
_chemical_formula_weight 572.61
_chemical_name_systematic
; 
 ? 
;
_space_group_IT_number 2
_symmetry_cell_setting triclinic
_symmetry_space_group_name_Hall '-P 1'
_symmetry_space_group_name_H-M 'P -1'
_atom_sites_solution_hydrogens geom
_atom_sites_solution_primary direct
_atom_sites_solution_secondary difmap
_audit_creation_method SHELXL-97
_cell_angle_alpha 78.594(16)
_cell_angle_beta 85.87(2)
_cell_angle_gamma 89.47(2)
_cell_formula_units_Z 2
_cell_length_a 8.3229(13)
_cell_length_b 9.1982(15)
_cell_length_c 16.957(2)
_cell_measurement_reflns_used 4097
_cell_measurement_temperature 113(2)
_cell_measurement_theta_max 27.9
_cell_measurement_theta_min 1.2
_cell_volume 1269.2(3)
_computing_cell_refinement CrystalClear
_computing_data_collection CrystalClear
_computing_data_reduction CrystalClear
_computing_molecular_graphics 'Bruker SHELXTL'
_computing_publication_material 'CrystalStructure 3.8'
_computing_structure_refinement 'SHELXL-97 (Sheldrick, 1997)'
_computing_structure_solution 'SHELXS-97 (Sheldrick, 1990)'
_diffrn_ambient_temperature 113(2)
_diffrn_detector_area_resol_mean 14.22
_diffrn_measured_fraction_theta_full 0.986
_diffrn_measured_fraction_theta_max 0.986
_diffrn_measurement_device_type 'Rigaku Saturn724 CCD'
_diffrn_measurement_method '\w and \f scans'
_diffrn_radiation_monochromator multilayer
_diffrn_radiation_source 'rotating anode'
_diffrn_radiation_type MoK\a
_diffrn_radiation_wavelength 0.71073
_diffrn_reflns_av_R_equivalents 0.0954
_diffrn_reflns_av_sigmaI/netI 0.1516
_diffrn_reflns_limit_h_max 10
_diffrn_reflns_limit_h_min -10
_diffrn_reflns_limit_k_max 12
_diffrn_reflns_limit_k_min -12
_diffrn_reflns_limit_l_max 22
_diffrn_reflns_limit_l_min -22
_diffrn_reflns_number 13429
_diffrn_reflns_theta_full 27.85
_diffrn_reflns_theta_max 27.85
_diffrn_reflns_theta_min 1.23
_diffrn_standards_decay_% 0
_diffrn_standards_interval_count 0
_diffrn_standards_interval_time 0
_diffrn_standards_number 0
_exptl_absorpt_coefficient_mu 0.385
_exptl_absorpt_correction_T_max 0.9625
_exptl_absorpt_correction_T_min 0.9200
_exptl_absorpt_correction_type multi-scan
_exptl_absorpt_process_details CrystalClear
_exptl_crystal_colour Colorless
_exptl_crystal_density_diffrn 1.498
_exptl_crystal_density_method 'not measured'
_exptl_crystal_description Prism
_exptl_crystal_F_000 586
_exptl_crystal_size_max 0.22
_exptl_crystal_size_mid 0.18
_exptl_crystal_size_min 0.10
_refine_diff_density_max 0.278
_refine_diff_density_min -0.308
_refine_diff_density_rms 0.055
_refine_ls_extinction_method none
_refine_ls_goodness_of_fit_ref 0.989
_refine_ls_hydrogen_treatment mixed
_refine_ls_matrix_type full
_refine_ls_number_parameters 384
_refine_ls_number_reflns 5936
_refine_ls_number_restraints 18
_refine_ls_restrained_S_all 3.539
_refine_ls_R_factor_all 0.0874
_refine_ls_R_factor_gt 0.0525
_refine_ls_shift/su_max 0.001
_refine_ls_shift/su_mean 0.000
_refine_ls_structure_factor_coef Fsqd
_refine_ls_weighting_details 'calc w=1/[\s^2^(Fo^2^)+(0.0204P)^2^+0.0000P] where P=(Fo^2^+2Fc^2^)/3'
_refine_ls_weighting_scheme calc
_refine_ls_wR_factor_gt 0.0878
_refine_ls_wR_factor_ref 0.1012
_reflns_number_gt 3552
_reflns_number_total 5936
_reflns_threshold_expression >2sigma(I)
_cod_data_source_file ol203020x_si_003.cif
_cod_data_source_block shelx
_cod_depositor_comments
;
The following automatic conversions were performed:

'_symmetry_cell_setting' value 'Triclinic' changed to 'triclinic'
according to /home/saulius/struct/CIF-dictionaries/cif_core.dic
dictionary named 'cif_core.dic' version 2.4.1 from 2010-06-29.

Automatic conversion script
Id: cif_fix_values 1715 2011-07-08 13:25:40Z adriana 
;
_cod_original_sg_symbol_H-M P-1
_cod_database_code 1503523

loop_
_symmetry_equiv_pos_as_xyz
'x, y, z'
'-x, -y, -z'

loop_
_atom_site_label
_atom_site_type_symbol
_atom_site_fract_x
_atom_site_fract_y
_atom_site_fract_z
_atom_site_U_iso_or_equiv
_atom_site_adp_type
_atom_site_occupancy
_atom_site_symmetry_multiplicity
_atom_site_calc_flag
_atom_site_refinement_flags
_atom_site_disorder_assembly
_atom_site_disorder_group
O1 O 1.1727(7) 0.5676(7) 0.6463(3) 0.0405(18) Uani 1 1 d . . .
O2 O 0.5720(6) 0.4602(6) 0.7870(3) 0.0273(14) Uani 1 1 d . . .
O3 O 0.6387(6) 0.1463(6) 0.8467(3) 0.0268(14) Uani 1 1 d . . .
O4 O 0.0833(7) 0.0597(7) 1.0627(3) 0.0340(16) Uani 1 1 d . . .
N1 N 0.6979(8) 0.3170(7) 0.9267(4) 0.0221(16) Uani 1 1 d . . .
N2 N 0.6420(8) 0.3567(7) 0.9978(4) 0.0233(16) Uani 1 1 d . . .
N3 N 0.2496(9) 0.0374(8) 0.9278(4) 0.0241(17) Uani 1 1 d D . .
C1 C 0.8439(9) 0.3791(8) 0.8862(5) 0.0209(18) Uani 1 1 d . . .
C2 C 0.9746(10) 0.3806(8) 0.9323(5) 0.026(2) Uani 1 1 d . . .
H2 H 0.9633 0.3431 0.9888 0.031 Uiso 1 1 calc R . .
C3 C 1.1221(10) 0.4367(8) 0.8959(5) 0.028(2) Uani 1 1 d . . .
H3A H 1.2103 0.4416 0.9279 0.033 Uiso 1 1 calc RD . .
C4 C 1.1402(10) 0.4849(8) 0.8140(5) 0.027(2) Uani 1 1 d . . .
H4 H 1.2432 0.5164 0.7891 0.033 Uiso 1 1 calc R . .
C5 C 1.0085(10) 0.4882(8) 0.7666(5) 0.0225(19) Uani 1 1 d . . .
C6 C 1.0352(11) 0.5424(9) 0.6784(5) 0.028(2) Uani 1 1 d . . .
C7 C 0.8928(10) 0.5660(9) 0.6298(5) 0.026(2) Uani 1 1 d . . .
C8 C 0.9102(12) 0.6245(9) 0.5481(5) 0.035(2) Uani 1 1 d . . .
H8 H 1.0151 0.6466 0.5227 0.042 Uiso 1 1 calc R . .
C9 C 0.7792(12) 0.6511(9) 0.5027(5) 0.039(2) Uani 1 1 d . . .
H9 H 0.7939 0.6897 0.4464 0.047 Uiso 1 1 calc R . .
C10 C 0.6249(12) 0.6215(9) 0.5391(5) 0.036(2) Uani 1 1 d . . .
H10 H 0.5340 0.6406 0.5079 0.044 Uiso 1 1 calc R . .
C11 C 0.6037(11) 0.5641(9) 0.6212(5) 0.029(2) Uani 1 1 d . . .
H11 H 0.4982 0.5443 0.6462 0.035 Uiso 1 1 calc R . .
C12 C 0.7365(10) 0.5355(8) 0.6670(5) 0.0234(19) Uani 1 1 d . . .
C13 C 0.7101(10) 0.4740(8) 0.7554(5) 0.0224(19) Uani 1 1 d . . .
C14 C 0.8543(9) 0.4414(8) 0.8033(5) 0.0197(18) Uani 1 1 d . . .
C15 C 0.5028(10) 0.2839(8) 1.0183(5) 0.0217(18) Uani 1 1 d . . .
C16 C 0.4046(10) 0.2952(8) 1.0898(5) 0.028(2) Uani 1 1 d . . .
H16 H 0.4374 0.3549 1.1255 0.034 Uiso 1 1 calc R . .
C17 C 0.2643(10) 0.2188(9) 1.1051(5) 0.027(2) Uani 1 1 d . . .
H17 H 0.1979 0.2253 1.1522 0.032 Uiso 1 1 calc R . .
C18 C 0.2129(10) 0.1269(9) 1.0507(5) 0.026(2) Uani 1 1 d . . .
C19 C 0.3173(9) 0.1183(8) 0.9737(5) 0.0209(18) Uani 1 1 d . . .
C20 C 0.4626(9) 0.1944(8) 0.9629(5) 0.0197(18) Uani 1 1 d . . .
C21 C 0.5997(10) 0.2097(8) 0.9023(5) 0.0224(19) Uani 1 1 d . . .
C22 C 0.2856(9) 0.0239(9) 0.8462(5) 0.0225(19) Uani 1 1 d . . .
C23 C 0.2574(10) -0.1128(9) 0.8249(5) 0.027(2) Uani 1 1 d . . .
H23 H 0.2199 -0.1951 0.8650 0.032 Uiso 1 1 calc R . .
C24 C 0.2840(10) -0.1278(9) 0.7457(5) 0.034(2) Uani 1 1 d . . .
H24 H 0.2670 -0.2215 0.7321 0.040 Uiso 1 1 calc R . .
C25 C 0.3357(11) -0.0080(10) 0.6850(5) 0.034(2) Uani 1 1 d . . .
C26 C 0.3614(10) 0.1279(9) 0.7073(5) 0.032(2) Uani 1 1 d . . .
H26 H 0.3967 0.2107 0.6671 0.039 Uiso 1 1 calc R . .
C27 C 0.3366(9) 0.1449(9) 0.7869(5) 0.026(2) Uani 1 1 d . . .
H27 H 0.3543 0.2384 0.8007 0.032 Uiso 1 1 calc R . .
C28 C 0.3577(12) -0.0276(10) 0.5980(5) 0.053(3) Uani 1 1 d . . .
H28A H 0.4606 0.0165 0.5733 0.079 Uiso 1 1 d R . .
H28B H 0.2693 0.0217 0.5681 0.079 Uiso 1 1 d R . .
H28C H 0.3569 -0.1335 0.5965 0.079 Uiso 1 1 d R . .
Cl1 Cl 0.2675(4) 0.7985(3) 0.41585(17) 0.0380(9) Uani 0.818(5) 1 d PD A 1
Cl3 Cl 0.2275(6) 1.1006(5) 0.3319(4) 0.0556(15) Uani 0.818(5) 1 d PD A 1
Cl2 Cl 0.0351(4) 0.8653(4) 0.2952(2) 0.0467(10) Uani 0.818(5) 1 d PD A 1
C29 C 0.2240(13) 0.9132(11) 0.3235(7) 0.032(3) Uani 0.818(5) 1 d PD A 1
H29 H 0.3085 0.8977 0.2810 0.038 Uiso 0.818(5) 1 calc PR A 1
Cl1' Cl 0.138(2) 0.7969(16) 0.3565(10) 0.069(7) Uani 0.182(5) 1 d PD A 2
Cl2' Cl 0.140(3) 1.118(2) 0.3278(19) 0.061(7) Uani 0.182(5) 1 d PD A 2
C29' C 0.139(7) 0.962(3) 0.285(2) 0.043(15) Uani 0.182(5) 1 d PDU A 2
H29A H 0.2355 0.9641 0.2472 0.052 Uiso 0.182(5) 1 calc PR A 2
H29B H 0.0429 0.9641 0.2541 0.052 Uiso 0.182(5) 1 calc PR A 2
H3 H 0.170(9) 0.005(8) 0.949(4) 0.02(3) Uiso 1 1 d . . .

loop_
_atom_site_aniso_label
_atom_site_aniso_U_11
_atom_site_aniso_U_22
_atom_site_aniso_U_33
_atom_site_aniso_U_23
_atom_site_aniso_U_13
_atom_site_aniso_U_12
O1 0.029(4) 0.053(4) 0.038(4) -0.008(3) 0.010(3) -0.010(3)
O2 0.018(3) 0.033(3) 0.029(3) -0.003(3) 0.000(3) -0.003(3)
O3 0.024(4) 0.032(3) 0.027(3) -0.012(3) 0.003(3) -0.003(3)
O4 0.024(4) 0.051(4) 0.024(3) -0.002(3) 0.003(3) -0.008(3)
N1 0.024(4) 0.023(4) 0.019(4) -0.006(3) 0.001(3) -0.004(3)
N2 0.026(4) 0.026(4) 0.019(4) -0.004(3) -0.003(3) 0.002(3)
N3 0.021(5) 0.029(4) 0.020(4) -0.001(3) 0.002(3) -0.006(3)
C1 0.018(5) 0.020(4) 0.026(5) -0.007(4) 0.000(4) -0.001(3)
C2 0.028(5) 0.023(4) 0.025(5) -0.002(4) -0.004(4) 0.002(4)
C3 0.024(5) 0.027(5) 0.034(5) -0.007(4) -0.007(4) 0.000(4)
C4 0.021(5) 0.020(4) 0.040(6) -0.005(4) 0.001(4) -0.002(4)
C5 0.023(5) 0.018(4) 0.027(5) -0.005(4) -0.002(4) -0.002(3)
C6 0.029(5) 0.025(5) 0.031(5) -0.009(4) 0.001(4) -0.003(4)
C7 0.032(5) 0.023(4) 0.024(5) -0.005(4) 0.002(4) -0.002(4)
C8 0.043(6) 0.032(5) 0.029(5) -0.006(4) 0.007(5) -0.002(4)
C9 0.058(7) 0.036(5) 0.021(5) -0.001(4) -0.002(5) 0.005(5)
C10 0.048(7) 0.036(5) 0.026(5) -0.004(4) -0.011(5) 0.003(5)
C11 0.031(6) 0.029(5) 0.028(5) -0.005(4) -0.004(4) -0.001(4)
C12 0.028(5) 0.019(4) 0.024(5) -0.005(4) -0.003(4) -0.001(4)
C13 0.027(5) 0.017(4) 0.024(5) -0.006(3) -0.003(4) -0.002(4)
C14 0.018(5) 0.020(4) 0.023(4) -0.008(3) -0.002(4) -0.001(3)
C15 0.023(5) 0.023(4) 0.019(4) -0.003(3) -0.003(4) 0.002(4)
C16 0.035(6) 0.026(5) 0.024(5) -0.005(4) -0.003(4) 0.003(4)
C17 0.030(5) 0.035(5) 0.017(4) -0.007(4) 0.001(4) 0.001(4)
C18 0.022(5) 0.033(5) 0.020(4) 0.001(4) -0.002(4) 0.001(4)
C19 0.022(5) 0.021(4) 0.018(4) -0.002(3) -0.002(4) 0.003(4)
C20 0.019(5) 0.020(4) 0.020(4) -0.002(3) 0.001(4) 0.000(3)
C21 0.023(5) 0.023(4) 0.022(4) -0.004(4) -0.005(4) -0.002(4)
C22 0.020(5) 0.028(4) 0.019(4) -0.004(4) -0.002(4) 0.001(4)
C23 0.029(5) 0.025(4) 0.025(5) -0.001(4) -0.004(4) -0.003(4)
C24 0.050(6) 0.022(4) 0.029(5) -0.005(4) -0.005(5) -0.002(4)
C25 0.050(7) 0.031(5) 0.022(5) -0.006(4) -0.003(5) 0.003(5)
C26 0.040(6) 0.029(5) 0.024(5) 0.001(4) 0.001(4) -0.001(4)
C27 0.030(5) 0.024(4) 0.024(5) -0.003(4) -0.002(4) -0.003(4)
C28 0.094(9) 0.039(6) 0.026(5) -0.011(5) 0.003(6) -0.005(6)
Cl1 0.041(2) 0.0354(16) 0.0346(17) 0.0003(13) -0.0016(14) -0.0029(14)
Cl3 0.096(4) 0.0278(19) 0.045(2) -0.0095(16) -0.010(3) -0.002(2)
Cl2 0.036(2) 0.052(2) 0.055(2) -0.0156(17) -0.0113(16) 0.0040(16)
C29 0.039(8) 0.027(6) 0.031(7) -0.008(5) -0.002(6) -0.002(5)
Cl1' 0.091(16) 0.037(9) 0.071(13) 0.008(8) 0.008(11) 0.001(9)
Cl2' 0.077(18) 0.037(10) 0.074(15) -0.029(10) 0.005(16) 0.000(11)
C29' 0.05(3) 0.03(2) 0.04(3) -0.01(2) 0.01(2) -0.01(2)

loop_
_atom_type_symbol
_atom_type_description
_atom_type_scat_dispersion_real
_atom_type_scat_dispersion_imag
_atom_type_scat_source
C C 0.0033 0.0016 'International Tables Vol C Tables 4.2.6.8 and 6.1.1.4'
H H 0.0000 0.0000 'International Tables Vol C Tables 4.2.6.8 and 6.1.1.4'
N N 0.0061 0.0033 'International Tables Vol C Tables 4.2.6.8 and 6.1.1.4'
O O 0.0106 0.0060 'International Tables Vol C Tables 4.2.6.8 and 6.1.1.4'
Cl Cl 0.1484 0.1585 'International Tables Vol C Tables 4.2.6.8 and 6.1.1.4'

loop_
_geom_angle_atom_site_label_1
_geom_angle_atom_site_label_2
_geom_angle_atom_site_label_3
_geom_angle
N2 N1 C1 119.7(6)
N2 N1 C21 114.0(6)
C1 N1 C21 126.2(6)
C15 N2 N1 104.7(6)
C19 N3 C22 131.6(7)
C19 N3 H3 110(6)
C22 N3 H3 117(6)
C2 C1 C14 121.2(7)
C2 C1 N1 117.3(7)
C14 C1 N1 121.5(7)
C1 C2 C3 120.1(8)
C1 C2 H2 119.9
C3 C2 H2 119.9
C4 C3 C2 119.9(8)
C4 C3 H3A 120.0
C2 C3 H3A 120.0
C3 C4 C5 120.8(8)
C3 C4 H4 119.6
C5 C4 H4 119.6
C4 C5 C14 120.0(8)
C4 C5 C6 118.4(7)
C14 C5 C6 121.6(8)
O1 C6 C5 120.8(8)
O1 C6 C7 120.9(8)
C5 C6 C7 118.3(7)
C8 C7 C12 118.8(9)
C8 C7 C6 120.7(8)
C12 C7 C6 120.4(8)
C9 C8 C7 121.4(9)
C9 C8 H8 119.3
C7 C8 H8 119.3
C8 C9 C10 119.9(9)
C8 C9 H9 120.0
C10 C9 H9 120.0
C11 C10 C9 119.9(9)
C11 C10 H10 120.0
C9 C10 H10 120.0
C10 C11 C12 120.1(8)
C10 C11 H11 119.9
C12 C11 H11 119.9
C11 C12 C7 119.8(8)
C11 C12 C13 119.0(7)
C7 C12 C13 121.3(8)
O2 C13 C14 122.2(7)
O2 C13 C12 119.5(8)
C14 C13 C12 118.2(7)
C1 C14 C5 117.4(8)
C1 C14 C13 123.0(7)
C5 C14 C13 119.3(7)
N2 C15 C20 113.7(7)
N2 C15 C16 122.5(7)
C20 C15 C16 123.8(7)
C17 C16 C15 118.4(8)
C17 C16 H16 120.8
C15 C16 H16 120.8
C16 C17 C18 121.3(8)
C16 C17 H17 119.4
C18 C17 H17 119.4
O4 C18 C17 122.1(8)
O4 C18 C19 118.0(8)
C17 C18 C19 119.8(7)
N3 C19 C20 131.1(8)
N3 C19 C18 112.8(7)
C20 C19 C18 116.1(7)
C19 C20 C15 120.5(7)
C19 C20 C21 134.3(7)
C15 C20 C21 105.2(7)
O3 C21 N1 124.0(7)
O3 C21 C20 133.7(7)
N1 C21 C20 102.1(6)
C27 C22 C23 119.7(8)
C27 C22 N3 121.7(7)
C23 C22 N3 118.5(7)
C24 C23 C22 120.0(8)
C24 C23 H23 120.0
C22 C23 H23 120.0
C23 C24 C25 121.4(8)
C23 C24 H24 119.3
C25 C24 H24 119.3
C24 C25 C26 117.8(8)
C24 C25 C28 119.8(8)
C26 C25 C28 122.4(8)
C27 C26 C25 121.7(8)
C27 C26 H26 119.2
C25 C26 H26 119.2
C26 C27 C22 119.4(8)
C26 C27 H27 120.3
C22 C27 H27 120.3
C25 C28 H28A 109.7
C25 C28 H28B 109.3
H28A C28 H28B 109.5
C25 C28 H28C 109.4
H28A C28 H28C 109.5
H28B C28 H28C 109.5
Cl3 C29 Cl2 110.7(6)
Cl3 C29 Cl1 110.1(6)
Cl2 C29 Cl1 110.1(6)
Cl3 C29 H29 108.6
Cl2 C29 H29 108.6
Cl1 C29 H29 108.6
Cl2' C29' Cl1' 113(2)
Cl2' C29' H29A 108.9
Cl1' C29' H29A 108.9
Cl2' C29' H29B 108.9
Cl1' C29' H29B 108.9
H29A C29' H29B 107.8

loop_
_geom_bond_atom_site_label_1
_geom_bond_atom_site_label_2
_geom_bond_distance
O1 C6 1.235(9)
O2 C13 1.230(8)
O3 C21 1.226(8)
O4 C18 1.232(9)
N1 N2 1.377(8)
N1 C1 1.418(9)
N1 C21 1.428(9)
N2 C15 1.333(9)
N3 C19 1.333(10)
N3 C22 1.423(9)
N3 H3 0.77(7)
C1 C2 1.385(10)
C1 C14 1.407(10)
C2 C3 1.389(10)
C2 H2 0.9500
C3 C4 1.370(10)
C3 H3A 0.9500
C4 C5 1.402(11)
C4 H4 0.9500
C5 C14 1.417(9)
C5 C6 1.481(10)
C6 C7 1.482(11)
C7 C8 1.382(10)
C7 C12 1.410(10)
C8 C9 1.372(12)
C8 H8 0.9500
C9 C10 1.390(11)
C9 H9 0.9500
C10 C11 1.387(10)
C10 H10 0.9500
C11 C12 1.390(11)
C11 H11 0.9500
C12 C13 1.494(10)
C13 C14 1.493(10)
C15 C20 1.423(10)
C15 C16 1.433(10)
C16 C17 1.350(10)
C16 H16 0.9500
C17 C18 1.456(10)
C17 H17 0.9500
C18 C19 1.531(10)
C19 C20 1.385(10)
C20 C21 1.469(10)
C22 C27 1.391(9)
C22 C23 1.402(10)
C23 C24 1.379(10)
C23 H23 0.9500
C24 C25 1.398(10)
C24 H24 0.9500
C25 C26 1.399(11)
C25 C28 1.519(10)
C26 C27 1.389(10)
C26 H26 0.9500
C27 H27 0.9500
C28 H28A 0.9800
C28 H28B 0.9800
C28 H28C 0.9800
Cl1 C29 1.766(11)
Cl3 C29 1.758(11)
Cl2 C29 1.761(11)
C29 H29 1.0000
Cl1' C29' 1.74(3)
Cl2' C29' 1.73(3)
C29' H29A 0.9900
C29' H29B 0.9900

loop_
_geom_hbond_atom_site_label_D
_geom_hbond_atom_site_label_H
_geom_hbond_atom_site_label_A
_geom_hbond_distance_DH
_geom_hbond_distance_HA
_geom_hbond_distance_DA
_geom_hbond_angle_DHA
_geom_hbond_site_symmetry_A
N3 H3 O4 0.77(7) 2.22(7) 2.902(9) 148(8) 2_557
N3 H3 O4 0.77(7) 2.17(8) 2.630(9) 119(7) .

loop_
_geom_torsion_atom_site_label_1
_geom_torsion_atom_site_label_2
_geom_torsion_atom_site_label_3
_geom_torsion_atom_site_label_4
_geom_torsion
C1 N1 N2 C15 178.1(7)
C21 N1 N2 C15 -3.7(9)
N2 N1 C1 C2 47.0(10)
C21 N1 C1 C2 -131.1(8)
N2 N1 C1 C14 -130.9(8)
C21 N1 C1 C14 51.1(11)
C14 C1 C2 C3 -3.7(12)
N1 C1 C2 C3 178.5(7)
C1 C2 C3 C4 -2.8(12)
C2 C3 C4 C5 4.5(12)
C3 C4 C5 C14 0.0(12)
C3 C4 C5 C6 179.6(7)
C4 C5 C6 O1 8.3(12)
C14 C5 C6 O1 -172.2(7)
C4 C5 C6 C7 -171.5(7)
C14 C5 C6 C7 8.0(12)
O1 C6 C7 C8 -3.5(13)
C5 C6 C7 C8 176.3(7)
O1 C6 C7 C12 179.4(8)
C5 C6 C7 C12 -0.9(12)
C12 C7 C8 C9 -0.9(13)
C6 C7 C8 C9 -178.1(8)
C7 C8 C9 C10 1.1(14)
C8 C9 C10 C11 -0.5(14)
C9 C10 C11 C12 -0.3(13)
C10 C11 C12 C7 0.5(12)
C10 C11 C12 C13 179.8(7)
C8 C7 C12 C11 0.1(12)
C6 C7 C12 C11 177.3(7)
C8 C7 C12 C13 -179.3(7)
C6 C7 C12 C13 -2.1(12)
C11 C12 C13 O2 -5.4(11)
C7 C12 C13 O2 174.0(7)
C11 C12 C13 C14 178.9(7)
C7 C12 C13 C14 -1.7(11)
C2 C1 C14 C5 8.0(12)
N1 C1 C14 C5 -174.2(6)
C2 C1 C14 C13 -165.5(7)
N1 C1 C14 C13 12.2(12)
C4 C5 C14 C1 -6.2(11)
C6 C5 C14 C1 174.3(7)
C4 C5 C14 C13 167.6(7)
C6 C5 C14 C13 -11.9(11)
O2 C13 C14 C1 6.5(12)
C12 C13 C14 C1 -177.9(7)
O2 C13 C14 C5 -167.0(7)
C12 C13 C14 C5 8.6(10)
N1 N2 C15 C20 0.4(9)
N1 N2 C15 C16 -180.0(7)
N2 C15 C16 C17 179.1(8)
C20 C15 C16 C17 -1.2(13)
C15 C16 C17 C18 0.1(12)
C16 C17 C18 O4 -178.0(8)
C16 C17 C18 C19 -1.3(12)
C22 N3 C19 C20 -14.0(15)
C22 N3 C19 C18 165.7(8)
O4 C18 C19 N3 0.8(11)
C17 C18 C19 N3 -176.0(7)
O4 C18 C19 C20 -179.5(7)
C17 C18 C19 C20 3.7(11)
N3 C19 C20 C15 174.9(8)
C18 C19 C20 C15 -4.8(11)
N3 C19 C20 C21 -4.2(16)
C18 C19 C20 C21 176.1(8)
N2 C15 C20 C19 -176.5(7)
C16 C15 C20 C19 3.8(12)
N2 C15 C20 C21 2.8(9)
C16 C15 C20 C21 -176.8(7)
N2 N1 C21 O3 -170.5(7)
C1 N1 C21 O3 7.7(13)
N2 N1 C21 C20 5.2(8)
C1 N1 C21 C20 -176.6(7)
C19 C20 C21 O3 -10.3(17)
C15 C20 C21 O3 170.5(9)
C19 C20 C21 N1 174.7(9)
C15 C20 C21 N1 -4.5(8)
C19 N3 C22 C27 -36.7(14)
C19 N3 C22 C23 148.0(9)
C27 C22 C23 C24 1.6(13)
N3 C22 C23 C24 177.0(8)
C22 C23 C24 C25 -1.5(14)
C23 C24 C25 C26 0.7(14)
C23 C24 C25 C28 -177.7(9)
C24 C25 C26 C27 -0.1(14)
C28 C25 C26 C27 178.3(8)
C25 C26 C27 C22 0.3(13)
C23 C22 C27 C26 -1.0(12)
N3 C22 C27 C26 -176.3(8)
